data_7246969
loop_
_publ_author_name
'Hanzl, Luk\'a\<s'
'Vinkl\'arek, Jarom\'ir'
'Dost\'al, Libor'
'C\'isa\<rov\'a, Ivana'
'Liteck\'a, Miroslava'
'Honz\'i\<cek, Jan'

_publ_section_title
;
 Stabilization of propene molybdenum and tungsten half--sandwich complexes
 by intramolecular coordination of a thioether function
;
_journal_issue 29
_journal_name_full 'RSC Advances'
_journal_page_first 19746
_journal_page_last 19756
_journal_paper_doi 10.1039/D3RA03383J
_journal_volume 13
_journal_year 2023
_chemical_compound_source 'synthesized by the authors'
_chemical_formula_moiety 'C13 H16 Mo N O2 S, B F4'
_chemical_formula_sum 'C13 H16 B F4 Mo N O2 S'
_chemical_formula_weight 433.08
_space_group_crystal_system monoclinic
_space_group_IT_number 14
_space_group_name_Hall '-P 2ybc'
_space_group_name_H-M_alt 'P 1 21/c 1'
_atom_sites_solution_hydrogens geom
_atom_sites_solution_primary direct
_atom_sites_solution_secondary difmap
_audit_creation_method SHELXL-2018/3
_audit_update_record
;
2023-02-24 deposited with the CCDC.	2023-06-22 downloaded from the CCDC.
;
_cell_angle_alpha 90
_cell_angle_beta 108.546(2)
_cell_angle_gamma 90
_cell_formula_units_Z 4
_cell_length_a 14.4687(6)
_cell_length_b 9.4064(4)
_cell_length_c 12.9891(6)
_cell_measurement_reflns_used 9969
_cell_measurement_temperature 150(2)
_cell_measurement_theta_max 27.4572
_cell_measurement_theta_min 2.6255
_cell_volume 1675.99(13)
_computing_cell_refinement 'SAINT V8.40A (Bruker Nano, Inc., 2019)'
_computing_data_collection 'Bruker Instrument Service vV6.2.12'
_computing_data_reduction 'SAINT V8.40A (Bruker Nano, Inc., 2019)'
_computing_structure_refinement 'SHELXL-2018/3 (Sheldrick, 2018)'
_computing_structure_solution 'SHELXT 2014/5 (Sheldrick, 2014)'
_diffrn_ambient_temperature 150(2)
_diffrn_measured_fraction_theta_full 0.998
_diffrn_measured_fraction_theta_max 0.994
_diffrn_measurement_device_type 'Bruker D8 VENTURE Kappa Duo PHOTONIII CMOS'
_diffrn_measurement_method '\f and \w scans'
_diffrn_radiation_monochromator 'Quazar Mo multilayer optic'
_diffrn_radiation_type MoK\a
_diffrn_radiation_wavelength 0.71073
_diffrn_reflns_av_R_equivalents 0.0356
_diffrn_reflns_av_unetI/netI 0.0272
_diffrn_reflns_Laue_measured_fraction_full 0.998
_diffrn_reflns_Laue_measured_fraction_max 0.994
_diffrn_reflns_limit_h_max 18
_diffrn_reflns_limit_h_min -18
_diffrn_reflns_limit_k_max 12
_diffrn_reflns_limit_k_min -12
_diffrn_reflns_limit_l_max 16
_diffrn_reflns_limit_l_min -16
_diffrn_reflns_number 23380
_diffrn_reflns_point_group_measured_fraction_full 0.998
_diffrn_reflns_point_group_measured_fraction_max 0.994
_diffrn_reflns_theta_full 25.242
_diffrn_reflns_theta_max 27.491
_diffrn_reflns_theta_min 2.626
_diffrn_source 'I\mS  micro-focus sealed tube'
_exptl_absorpt_coefficient_mu 0.952
_exptl_absorpt_correction_T_max 0.93
_exptl_absorpt_correction_T_min 0.71
_exptl_absorpt_correction_type multi-scan
_exptl_absorpt_process_details
;
SADABS-2016/2 - Bruker AXS area detector scaling and absorption correction
;
_exptl_crystal_colour red
_exptl_crystal_density_diffrn 1.716
_exptl_crystal_description prism
_exptl_crystal_F_000 864
_exptl_crystal_size_max 0.230
_exptl_crystal_size_mid 0.145
_exptl_crystal_size_min 0.073
_refine_diff_density_max 1.211
_refine_diff_density_min -0.612
_refine_diff_density_rms 0.091
_refine_ls_extinction_method none
_refine_ls_goodness_of_fit_ref 1.086
_refine_ls_hydrogen_treatment constr
_refine_ls_matrix_type full
_refine_ls_number_parameters 210
_refine_ls_number_reflns 3822
_refine_ls_number_restraints 0
_refine_ls_restrained_S_all 1.086
_refine_ls_R_factor_all 0.0330
_refine_ls_R_factor_gt 0.0298
_refine_ls_shift/su_max 0.001
_refine_ls_shift/su_mean 0.000
_refine_ls_structure_factor_coef Fsqd
_refine_ls_weighting_details 'w=1/[\s^2^(Fo^2^)+(0.0338P)^2^+1.5355P] where P=(Fo^2^+2Fc^2^)/3'
_refine_ls_weighting_scheme calc
_refine_ls_wR_factor_gt 0.0722
_refine_ls_wR_factor_ref 0.0744
_reflns_Friedel_coverage 0.000
_reflns_number_gt 3500
_reflns_number_total 3822
_reflns_threshold_expression 'I > 2\s(I)'
_cod_data_source_file d3ra03383j2.cif
_cod_data_source_block mo_jv101019mo3_vinklarek
_cod_original_sg_symbol_H-M 'P 21/c'
_cod_database_code 7246969
_shelx_shelxl_version_number 2018/3
_shelx_space_group_comment
;
The symmetry employed for this shelxl refinement is uniquely defined
by the following loop, which should always be used as a source of
symmetry information in preference to the above space-group names.
They are only intended as comments.
;
_shelx_estimated_absorpt_t_min 0.811
_shelx_estimated_absorpt_t_max 0.934

loop_
_space_group_symop_operation_xyz
'x, y, z'
'-x, y+1/2, -z+1/2'
'-x, -y, -z'
'x, -y-1/2, z-1/2'

loop_
_atom_site_label
_atom_site_type_symbol
_atom_site_fract_x
_atom_site_fract_y
_atom_site_fract_z
_atom_site_U_iso_or_equiv
_atom_site_adp_type
_atom_site_occupancy
_atom_site_site_symmetry_order
_atom_site_calc_flag
_atom_site_refinement_flags_posn
_atom_site_refinement_flags_adp
_atom_site_refinement_flags_occupancy
_atom_site_disorder_assembly
_atom_site_disorder_group
Mo01 Mo 0.33944(2) 0.75628(2) 0.74003(2) 0.02120(8) Uani 1 1 d . . . . .
S1 S 0.17117(4) 0.78132(6) 0.75452(4) 0.01993(11) Uani 1 1 d . . . . .
O1 O 0.39142(12) 1.02095(18) 0.89040(15) 0.0378(4) Uani 1 1 d . . . . .
O2 O 0.54367(15) 0.6926(3) 0.9098(2) 0.0648(7) Uani 1 1 d . . . . .
N1 N 0.31098(13) 0.55515(19) 0.80494(15) 0.0260(4) Uani 1 1 d . . . . .
C1 C 0.36955(15) 0.9209(2) 0.83630(19) 0.0275(5) Uani 1 1 d . . . . .
C2 C 0.47054(18) 0.7143(3) 0.8462(3) 0.0400(6) Uani 1 1 d . . . . .
C3 C 0.23918(17) 0.7796(3) 0.55654(18) 0.0274(5) Uani 1 1 d . . . . .
C4 C 0.29545(18) 0.6546(3) 0.56399(18) 0.0312(5) Uani 1 1 d . . . . .
H4 H 0.270430 0.560884 0.548201 0.037 Uiso 1 1 calc R U . . .
C5 C 0.39524(19) 0.6927(3) 0.5989(2) 0.0367(5) Uani 1 1 d . . . . .
H5 H 0.448663 0.629159 0.610697 0.044 Uiso 1 1 calc R U . . .
C6 C 0.40162(18) 0.8434(3) 0.6133(2) 0.0349(5) Uani 1 1 d . . . . .
H6 H 0.459859 0.898021 0.635611 0.042 Uiso 1 1 calc R U . . .
C7 C 0.30498(18) 0.8969(3) 0.58821(18) 0.0302(5) Uani 1 1 d . . . . .
H7 H 0.287280 0.993601 0.591851 0.036 Uiso 1 1 calc R U . . .
C8 C 0.13063(17) 0.7860(3) 0.53132(17) 0.0296(5) Uani 1 1 d . . . . .
H8A H 0.098609 0.737798 0.461271 0.036 Uiso 1 1 calc R U . . .
H8B H 0.109227 0.886522 0.524154 0.036 Uiso 1 1 calc R U . . .
C9 C 0.09983(16) 0.7146(2) 0.62081(17) 0.0253(4) Uani 1 1 d . . . . .
H9A H 0.108999 0.610519 0.618049 0.030 Uiso 1 1 calc R U . . .
H9B H 0.029776 0.733010 0.608574 0.030 Uiso 1 1 calc R U . . .
C10 C 0.13864(15) 0.9688(2) 0.74753(17) 0.0236(4) Uani 1 1 d . . . . .
H10A H 0.175605 1.015162 0.816823 0.028 Uiso 1 1 calc R U . . .
H10B H 0.158149 1.014328 0.688883 0.028 Uiso 1 1 calc R U . . .
C11 C 0.03074(16) 0.9932(3) 0.7265(2) 0.0324(5) Uani 1 1 d . . . . .
H11A H 0.018271 1.095319 0.729283 0.049 Uiso 1 1 calc R U . . .
H11B H 0.010083 0.943936 0.781939 0.049 Uiso 1 1 calc R U . . .
H11C H -0.005971 0.956212 0.654541 0.049 Uiso 1 1 calc R U . . .
C12 C 0.28947(16) 0.4490(2) 0.83199(17) 0.0255(4) Uani 1 1 d . . . . .
C13 C 0.26074(19) 0.3144(2) 0.86699(19) 0.0329(5) Uani 1 1 d . . . . .
H13A H 0.278920 0.236632 0.826994 0.049 Uiso 1 1 calc R U . . .
H13B H 0.190030 0.313520 0.852657 0.049 Uiso 1 1 calc R U . . .
H13C H 0.293878 0.301925 0.944963 0.049 Uiso 1 1 calc R U . . .
B1 B 0.15658(19) 0.2871(3) 0.5666(2) 0.0267(5) Uani 1 1 d . . . . .
F1 F 0.10863(11) 0.33308(19) 0.63734(12) 0.0438(4) Uani 1 1 d . . . . .
F2 F 0.25495(12) 0.26729(18) 0.62311(13) 0.0450(4) Uani 1 1 d . . . . .
F3 F 0.11739(11) 0.15819(15) 0.52035(12) 0.0402(3) Uani 1 1 d . . . . .
F4 F 0.14559(12) 0.38643(16) 0.48487(12) 0.0424(4) Uani 1 1 d . . . . .

loop_
_atom_site_aniso_label
_atom_site_aniso_U_11
_atom_site_aniso_U_22
_atom_site_aniso_U_33
_atom_site_aniso_U_23
_atom_site_aniso_U_13
_atom_site_aniso_U_12
Mo01 0.01800(11) 0.01823(11) 0.02787(12) 0.00132(6) 0.00802(8) -0.00003(6)
S1 0.0193(2) 0.0202(2) 0.0208(2) 0.00127(18) 0.00713(19) -0.00102(18)
O1 0.0320(9) 0.0286(9) 0.0487(10) -0.0087(8) 0.0071(8) -0.0064(7)
O2 0.0288(11) 0.0566(14) 0.0870(17) 0.0018(13) -0.0125(10) 0.0086(10)
N1 0.0260(9) 0.0220(9) 0.0285(9) 0.0019(7) 0.0064(7) 0.0014(7)
C1 0.0176(9) 0.0265(11) 0.0369(12) 0.0032(9) 0.0066(8) -0.0013(8)
C2 0.0262(12) 0.0271(12) 0.0624(17) 0.0002(12) 0.0080(12) 0.0023(10)
C3 0.0322(12) 0.0317(11) 0.0217(10) 0.0025(9) 0.0133(9) 0.0021(9)
C4 0.0368(12) 0.0294(12) 0.0315(11) -0.0038(9) 0.0169(10) 0.0013(10)
C5 0.0366(13) 0.0373(14) 0.0441(14) -0.0013(11) 0.0240(11) 0.0042(11)
C6 0.0315(12) 0.0350(13) 0.0458(14) 0.0046(11) 0.0231(11) -0.0027(10)
C7 0.0382(12) 0.0269(11) 0.0317(11) 0.0063(9) 0.0201(10) 0.0023(9)
C8 0.0311(12) 0.0369(12) 0.0201(10) -0.0003(9) 0.0072(9) 0.0034(10)
C9 0.0223(10) 0.0270(10) 0.0255(10) -0.0037(9) 0.0059(8) -0.0025(8)
C10 0.0247(10) 0.0202(10) 0.0268(10) -0.0004(8) 0.0094(8) 0.0017(8)
C11 0.0258(11) 0.0351(13) 0.0367(12) -0.0007(10) 0.0107(9) 0.0079(9)
C12 0.0270(11) 0.0233(11) 0.0239(10) -0.0011(8) 0.0047(8) 0.0016(8)
C13 0.0436(13) 0.0238(11) 0.0284(11) 0.0048(9) 0.0072(10) -0.0059(10)
B1 0.0248(12) 0.0288(12) 0.0245(12) -0.0007(10) 0.0050(9) 0.0007(10)
F1 0.0417(8) 0.0559(10) 0.0379(8) -0.0035(7) 0.0185(7) 0.0119(7)
F2 0.0275(8) 0.0662(11) 0.0367(8) -0.0103(7) 0.0038(6) 0.0056(7)
F3 0.0494(9) 0.0255(7) 0.0398(8) -0.0009(6) 0.0060(7) -0.0047(6)
F4 0.0571(10) 0.0311(8) 0.0380(8) 0.0072(6) 0.0139(7) -0.0031(7)

loop_
_atom_type_symbol
_atom_type_description
_atom_type_scat_dispersion_real
_atom_type_scat_dispersion_imag
_atom_type_scat_source
C C 0.0033 0.0016 'International Tables Vol C Tables 4.2.6.8 and 6.1.1.4'
H H 0.0000 0.0000 'International Tables Vol C Tables 4.2.6.8 and 6.1.1.4'
B B 0.0013 0.0007 'International Tables Vol C Tables 4.2.6.8 and 6.1.1.4'
F F 0.0171 0.0103 'International Tables Vol C Tables 4.2.6.8 and 6.1.1.4'
Mo Mo -1.6832 0.6857 'International Tables Vol C Tables 4.2.6.8 and 6.1.1.4'
N N 0.0061 0.0033 'International Tables Vol C Tables 4.2.6.8 and 6.1.1.4'
O O 0.0106 0.0060 'International Tables Vol C Tables 4.2.6.8 and 6.1.1.4'
S S 0.1246 0.1234 'International Tables Vol C Tables 4.2.6.8 and 6.1.1.4'

loop_
_geom_angle_atom_site_label_1
_geom_angle_atom_site_label_2
_geom_angle_atom_site_label_3
_geom_angle
_geom_angle_site_symmetry_1
_geom_angle_site_symmetry_3
_geom_angle_publ_flag
C1 Mo01 C2 75.23(10) . . ?
C1 Mo01 N1 118.41(8) . . ?
C2 Mo01 N1 79.31(9) . . ?
C1 Mo01 C6 96.84(10) . . ?
C2 Mo01 C6 93.67(11) . . ?
N1 Mo01 C6 140.20(8) . . ?
C1 Mo01 C7 92.09(9) . . ?
C2 Mo01 C7 127.35(10) . . ?
N1 Mo01 C7 145.39(8) . . ?
C6 Mo01 C7 36.36(8) . . ?
C1 Mo01 C5 130.74(10) . . ?
C2 Mo01 C5 90.12(11) . . ?
N1 Mo01 C5 103.96(8) . . ?
C6 Mo01 C5 36.44(10) . . ?
C7 Mo01 C5 60.09(9) . . ?
C1 Mo01 C4 151.06(9) . . ?
C2 Mo01 C4 119.38(10) . . ?
N1 Mo01 C4 89.83(8) . . ?
C6 Mo01 C4 59.48(9) . . ?
C7 Mo01 C4 59.03(8) . . ?
C5 Mo01 C4 35.19(9) . . ?
C1 Mo01 C3 120.73(9) . . ?
C2 Mo01 C3 148.69(11) . . ?
N1 Mo01 C3 109.92(8) . . ?
C6 Mo01 C3 59.61(9) . . ?
C7 Mo01 C3 35.63(8) . . ?
C5 Mo01 C3 58.81(9) . . ?
C4 Mo01 C3 34.72(8) . . ?
C1 Mo01 S1 84.36(6) . . ?
C2 Mo01 S1 134.16(9) . . ?
N1 Mo01 S1 75.15(5) . . ?
C6 Mo01 S1 129.71(7) . . ?
C7 Mo01 S1 93.41(6) . . ?
C5 Mo01 S1 132.61(7) . . ?
C4 Mo01 S1 98.10(6) . . ?
C3 Mo01 S1 76.66(6) . . ?
C10 S1 C9 103.10(10) . . ?
C10 S1 Mo01 109.18(7) . . ?
C9 S1 Mo01 99.47(7) . . ?
C12 N1 Mo01 174.50(18) . . ?
O1 C1 Mo01 175.9(2) . . ?
O2 C2 Mo01 177.2(3) . . ?
C4 C3 C7 107.8(2) . . ?
C4 C3 C8 126.0(2) . . ?
C7 C3 C8 125.9(2) . . ?
C4 C3 Mo01 72.56(13) . . ?
C7 C3 Mo01 69.15(13) . . ?
C8 C3 Mo01 119.08(14) . . ?
C5 C4 C3 108.5(2) . . ?
C5 C4 Mo01 69.83(14) . . ?
C3 C4 Mo01 72.72(13) . . ?
C5 C4 H4 125.7 . . ?
C3 C4 H4 125.7 . . ?
Mo01 C4 H4 123.3 . . ?
C4 C5 C6 108.1(2) . . ?
C4 C5 Mo01 74.98(13) . . ?
C6 C5 Mo01 70.29(13) . . ?
C4 C5 H5 126.0 . . ?
C6 C5 H5 126.0 . . ?
Mo01 C5 H5 120.5 . . ?
C7 C6 C5 107.6(2) . . ?
C7 C6 Mo01 72.91(13) . . ?
C5 C6 Mo01 73.27(13) . . ?
C7 C6 H6 126.2 . . ?
C5 C6 H6 126.2 . . ?
Mo01 C6 H6 119.5 . . ?
C6 C7 C3 108.0(2) . . ?
C6 C7 Mo01 70.73(13) . . ?
C3 C7 Mo01 75.22(13) . . ?
C6 C7 H7 126.0 . . ?
C3 C7 H7 126.0 . . ?
Mo01 C7 H7 119.8 . . ?
C3 C8 C9 110.78(18) . . ?
C3 C8 H8A 109.5 . . ?
C9 C8 H8A 109.5 . . ?
C3 C8 H8B 109.5 . . ?
C9 C8 H8B 109.5 . . ?
H8A C8 H8B 108.1 . . ?
C8 C9 S1 111.05(15) . . ?
C8 C9 H9A 109.4 . . ?
S1 C9 H9A 109.4 . . ?
C8 C9 H9B 109.4 . . ?
S1 C9 H9B 109.4 . . ?
H9A C9 H9B 108.0 . . ?
C11 C10 S1 113.04(16) . . ?
C11 C10 H10A 109.0 . . ?
S1 C10 H10A 109.0 . . ?
C11 C10 H10B 109.0 . . ?
S1 C10 H10B 109.0 . . ?
H10A C10 H10B 107.8 . . ?
C10 C11 H11A 109.5 . . ?
C10 C11 H11B 109.5 . . ?
H11A C11 H11B 109.5 . . ?
C10 C11 H11C 109.5 . . ?
H11A C11 H11C 109.5 . . ?
H11B C11 H11C 109.5 . . ?
N1 C12 C13 179.1(3) . . ?
C12 C13 H13A 109.5 . . ?
C12 C13 H13B 109.5 . . ?
H13A C13 H13B 109.5 . . ?
C12 C13 H13C 109.5 . . ?
H13A C13 H13C 109.5 . . ?
H13B C13 H13C 109.5 . . ?
F1 B1 F4 109.8(2) . . ?
F1 B1 F2 109.69(19) . . ?
F4 B1 F2 110.1(2) . . ?
F1 B1 F3 109.7(2) . . ?
F4 B1 F3 108.94(19) . . ?
F2 B1 F3 108.6(2) . . ?

loop_
_geom_bond_atom_site_label_1
_geom_bond_atom_site_label_2
_geom_bond_distance
_geom_bond_site_symmetry_2
_geom_bond_publ_flag
Mo01 C1 1.950(2) . ?
Mo01 C2 1.998(3) . ?
Mo01 N1 2.1634(19) . ?
Mo01 C6 2.266(2) . ?
Mo01 C7 2.294(2) . ?
Mo01 C5 2.305(2) . ?
Mo01 C4 2.371(2) . ?
Mo01 C3 2.373(2) . ?
Mo01 S1 2.5120(5) . ?
S1 C10 1.820(2) . ?
S1 C9 1.826(2) . ?
O1 C1 1.157(3) . ?
O2 C2 1.134(3) . ?
N1 C12 1.134(3) . ?
C3 C4 1.416(3) . ?
C3 C7 1.430(3) . ?
C3 C8 1.500(3) . ?
C4 C5 1.415(3) . ?
C4 H4 0.9500 . ?
C5 C6 1.429(4) . ?
C5 H5 0.9500 . ?
C6 C7 1.423(3) . ?
C6 H6 0.9500 . ?
C7 H7 0.9500 . ?
C8 C9 1.527(3) . ?
C8 H8A 0.9900 . ?
C8 H8B 0.9900 . ?
C9 H9A 0.9900 . ?
C9 H9B 0.9900 . ?
C10 C11 1.514(3) . ?
C10 H10A 0.9900 . ?
C10 H10B 0.9900 . ?
C11 H11A 0.9800 . ?
C11 H11B 0.9800 . ?
C11 H11C 0.9800 . ?
C12 C13 1.451(3) . ?
C13 H13A 0.9800 . ?
C13 H13B 0.9800 . ?
C13 H13C 0.9800 . ?
B1 F1 1.384(3) . ?
B1 F4 1.385(3) . ?
B1 F2 1.391(3) . ?
B1 F3 1.392(3) . ?
